data_7004081
loop_
_publ_author_name
'Xiao, Xu-Qiong'
'Lin, Yue-Jian'
'Jin, Guo-Xin'

_publ_section_title
;
 Approaches to trinuclear half-sandwich carbene complexes containing
 1,2-dicarba-closo-dodecaboranes
;
_journal_issue 19
_journal_name_full 'Dalton Transactions'
_journal_page_first 2615
_journal_page_last 2619
_journal_paper_doi 10.1039/b802458h
_journal_year 2008
_chemical_formula_sum 'C54 H102 B30 Ir3 N7 S6'
_chemical_formula_weight 1942.69
_chemical_name_systematic
;
?
;
_space_group_IT_number 2
_symmetry_cell_setting triclinic
_symmetry_space_group_name_Hall '-P 1'
_symmetry_space_group_name_H-M 'P -1'
_atom_sites_solution_hydrogens geom
_atom_sites_solution_primary direct
_atom_sites_solution_secondary difmap
_audit_creation_method SHELXL-97
_cell_angle_alpha 110.786(4)
_cell_angle_beta 99.887(4)
_cell_angle_gamma 111.719(4)
_cell_formula_units_Z 2
_cell_length_a 16.643(5)
_cell_length_b 17.146(5)
_cell_length_c 19.270(5)
_cell_measurement_reflns_used 978
_cell_measurement_temperature 293(2)
_cell_measurement_theta_max 21.105
_cell_measurement_theta_min 2.330
_cell_volume 4476(2)
_computing_cell_refinement 'Bruker SMART'
_computing_data_collection 'Bruker SMART'
_computing_data_reduction 'Bruker SHELXTL'
_computing_molecular_graphics 'Bruker SHELXTL'
_computing_publication_material 'Bruker SHELXTL'
_computing_structure_refinement 'SHELXL-97 (Sheldrick, 1997)'
_computing_structure_solution 'SHELXS-97 (Sheldrick, 1990)'
_diffrn_ambient_temperature 293(2)
_diffrn_measured_fraction_theta_full 0.989
_diffrn_measured_fraction_theta_max 0.989
_diffrn_measurement_device_type 'CCD area detector'
_diffrn_measurement_method 'phi and omega scans'
_diffrn_radiation_monochromator graphite
_diffrn_radiation_source 'fine-focus sealed tube'
_diffrn_radiation_type MoK\a
_diffrn_radiation_wavelength 0.71073
_diffrn_reflns_av_R_equivalents 0.0524
_diffrn_reflns_av_sigmaI/netI 0.1436
_diffrn_reflns_limit_h_max 19
_diffrn_reflns_limit_h_min -19
_diffrn_reflns_limit_k_max 17
_diffrn_reflns_limit_k_min -20
_diffrn_reflns_limit_l_max 22
_diffrn_reflns_limit_l_min -22
_diffrn_reflns_number 19005
_diffrn_reflns_theta_full 25.01
_diffrn_reflns_theta_max 25.01
_diffrn_reflns_theta_min 1.41
_diffrn_standards_decay_% 6.72
_exptl_absorpt_coefficient_mu 4.625
_exptl_absorpt_correction_T_max 0.4581
_exptl_absorpt_correction_T_min 0.4581
_exptl_absorpt_correction_type multi-scan
_exptl_absorpt_process_details sadabs
_exptl_crystal_density_diffrn 1.441
_exptl_crystal_density_method 'not measured'
_exptl_crystal_F_000 1904
_exptl_crystal_size_max 0.20
_exptl_crystal_size_mid 0.20
_exptl_crystal_size_min 0.20
_refine_diff_density_max 2.870
_refine_diff_density_min -1.846
_refine_diff_density_rms 0.168
_refine_ls_extinction_method none
_refine_ls_goodness_of_fit_ref 0.895
_refine_ls_hydrogen_treatment constr
_refine_ls_matrix_type full
_refine_ls_number_parameters 948
_refine_ls_number_reflns 15619
_refine_ls_number_restraints 0
_refine_ls_restrained_S_all 0.895
_refine_ls_R_factor_all 0.1243
_refine_ls_R_factor_gt 0.0656
_refine_ls_shift/su_max 0.001
_refine_ls_shift/su_mean 0.000
_refine_ls_structure_factor_coef Fsqd
_refine_ls_weighting_details 'calc w=1/[\s^2^(Fo^2^)+(0.0682P)^2^+0.0000P] where P=(Fo^2^+2Fc^2^)/3'
_refine_ls_weighting_scheme calc
_refine_ls_wR_factor_gt 0.1442
_refine_ls_wR_factor_ref 0.1626
_reflns_number_gt 8393
_reflns_number_total 15619
_reflns_threshold_expression >2sigma(I)
_cod_data_source_file b802458h.txt
_cod_data_source_block f70511a
_cod_depositor_comments
;
The following automatic conversions were performed:
'_symmetry_cell_setting' value 'Triclinic' changed to 'triclinic'
according to '/home/saulius/struct/CIF-dictionaries/cif_core.dic'
dictionary named 'cif_core.dic' version 2.4.1 from 2010-06-29.

Automatic conversion script
Id: cif_fix_enum 1527 2010-12-29 10:47:43Z saulius 
;
_cod_original_sg_symbol_H-M P-1
_cod_database_code 7004081

loop_
_symmetry_equiv_pos_as_xyz
'x, y, z'
'-x, -y, -z'

loop_
_atom_site_label
_atom_site_type_symbol
_atom_site_fract_x
_atom_site_fract_y
_atom_site_fract_z
_atom_site_U_iso_or_equiv
_atom_site_adp_type
_atom_site_occupancy
_atom_site_symmetry_multiplicity
_atom_site_calc_flag
_atom_site_refinement_flags
_atom_site_disorder_assembly
_atom_site_disorder_group
Ir1 Ir 1.21834(3) 0.26498(4) 0.36138(3) 0.04814(16) Uani 1 1 d . . .
Ir2 Ir 0.66694(4) 0.03789(3) 0.37027(3) 0.05157(17) Uani 1 1 d . . .
Ir3 Ir 0.78360(4) 0.31742(4) 0.04354(3) 0.05430(17) Uani 1 1 d . . .
S1 S 1.1380(2) 0.3041(2) 0.27691(19) 0.0510(8) Uani 1 1 d . . .
S2 S 1.3602(2) 0.3794(3) 0.3709(2) 0.0633(10) Uani 1 1 d . . .
S3 S 0.8311(2) 0.1206(2) 0.42404(18) 0.0528(8) Uani 1 1 d . . .
S4 S 0.6681(3) 0.0362(3) 0.4934(2) 0.0688(11) Uani 1 1 d . . .
S5 S 0.7536(2) 0.3926(2) 0.15703(19) 0.0601(9) Uani 1 1 d . . .
S6 S 0.6256(2) 0.2033(3) -0.01747(19) 0.0695(11) Uani 1 1 d . . .
N1 N 0.9209(6) 0.3353(6) 0.3471(5) 0.040(2) Uani 1 1 d . . .
N2 N 1.1379(7) 0.3638(7) 0.4725(6) 0.048(3) Uani 1 1 d . . .
N3 N 1.2813(7) 0.4130(8) 0.5317(6) 0.063(3) Uani 1 1 d . . .
N4 N 0.7019(7) 0.2322(7) 0.3863(5) 0.045(2) Uani 1 1 d . . .
N5 N 0.6000(7) 0.1841(8) 0.4366(6) 0.051(3) Uani 1 1 d . . .
N6 N 0.8701(7) 0.2626(7) 0.1617(6) 0.052(3) Uani 1 1 d . . .
N7 N 0.7880(8) 0.1428(8) 0.0481(6) 0.064(3) Uani 1 1 d . . .
B1 B 1.2789(10) 0.5068(11) 0.3610(9) 0.055(4) Uani 1 1 d . . .
H1 H 1.2650 0.5168 0.4165 0.066 Uiso 1 1 calc R . .
B2 B 1.2041(10) 0.4974(9) 0.2800(9) 0.052(4) Uani 1 1 d . . .
H2 H 1.1402 0.5010 0.2831 0.063 Uiso 1 1 calc R . .
B3 B 1.2076(11) 0.4203(11) 0.1924(10) 0.060(4) Uani 1 1 d . . .
H3 H 1.1463 0.3725 0.1383 0.072 Uiso 1 1 calc R . .
B4 B 1.2894(11) 0.3898(12) 0.2198(9) 0.058(4) Uani 1 1 d . . .
H4 H 1.2809 0.3197 0.1821 0.070 Uiso 1 1 calc R . .
B5 B 1.3982(11) 0.4832(11) 0.2696(10) 0.061(4) Uani 1 1 d . . .
H5 H 1.4614 0.4779 0.2665 0.073 Uiso 1 1 calc R . .
B6 B 1.3922(11) 0.5573(11) 0.3582(11) 0.067(5) Uani 1 1 d . . .
H6 H 1.4527 0.6003 0.4132 0.081 Uiso 1 1 calc R . .
B7 B 1.3107(13) 0.5985(13) 0.3294(14) 0.091(7) Uani 1 1 d . . .
H7 H 1.3189 0.6692 0.3644 0.110 Uiso 1 1 calc R . .
B8 B 1.2647(13) 0.5436(13) 0.2269(11) 0.075(5) Uani 1 1 d . . .
H8 H 1.2410 0.5775 0.1950 0.091 Uiso 1 1 calc R . .
B9 B 1.3205(12) 0.4739(12) 0.1885(10) 0.067(5) Uani 1 1 d . . .
H9 H 1.3340 0.4635 0.1328 0.080 Uiso 1 1 calc R . .
B10 B 1.3825(13) 0.5824(14) 0.2757(12) 0.085(6) Uani 1 1 d . . .
H10 H 1.4376 0.6441 0.2772 0.102 Uiso 1 1 calc R . .
B11 B 0.8226(11) 0.2297(10) 0.5791(8) 0.053(4) Uani 1 1 d . . .
H11 H 0.7820 0.2565 0.5524 0.063 Uiso 1 1 calc R . .
B12 B 0.9402(11) 0.2686(13) 0.5925(10) 0.076(5) Uani 1 1 d . . .
H12 H 0.9768 0.3214 0.5741 0.091 Uiso 1 1 calc R . .
B13 B 0.9672(12) 0.1774(15) 0.5835(11) 0.086(6) Uani 1 1 d . . .
H13 H 1.0224 0.1716 0.5612 0.104 Uiso 1 1 calc R . .
B14 B 0.8654(14) 0.0811(14) 0.5621(10) 0.081(6) Uani 1 1 d . . .
H14 H 0.8526 0.0095 0.5235 0.097 Uiso 1 1 calc R . .
B15 B 0.8236(14) 0.1031(15) 0.6415(9) 0.084(6) Uani 1 1 d . . .
H15 H 0.7834 0.0478 0.6561 0.101 Uiso 1 1 calc R . .
B16 B 0.8025(12) 0.1982(13) 0.6539(9) 0.075(5) Uani 1 1 d . . .
H16 H 0.7479 0.2044 0.6769 0.089 Uiso 1 1 calc R . .
B17 B 0.9071(13) 0.3003(16) 0.6804(10) 0.089(7) Uani 1 1 d . . .
H17 H 0.9223 0.3725 0.7202 0.107 Uiso 1 1 calc R . .
B18 B 0.9882(13) 0.2614(17) 0.6766(10) 0.096(7) Uani 1 1 d . . .
H18 H 1.0598 0.3121 0.7164 0.115 Uiso 1 1 calc R . .
B19 B 0.9419(17) 0.1431(18) 0.6544(11) 0.107(8) Uani 1 1 d . . .
H19 H 0.9800 0.1126 0.6784 0.129 Uiso 1 1 calc R . .
B20 B 0.9085(14) 0.2207(16) 0.7142(10) 0.093(7) Uani 1 1 d . . .
H20 H 0.9261 0.2424 0.7781 0.111 Uiso 1 1 calc R . .
B21 B 0.5516(11) 0.3273(11) 0.0722(10) 0.062(5) Uani 1 1 d . . .
H21 H 0.5671 0.3722 0.0423 0.075 Uiso 1 1 calc R . .
B22 B 0.5717(13) 0.3768(12) 0.1770(9) 0.068(5) Uani 1 1 d . . .
H22 H 0.6014 0.4531 0.2151 0.081 Uiso 1 1 calc R . .
B23 B 0.5951(15) 0.3027(13) 0.2101(10) 0.081(6) Uani 1 1 d . . .
H23 H 0.6399 0.3314 0.2715 0.098 Uiso 1 1 calc R . .
B24 B 0.5990(13) 0.2126(11) 0.1316(9) 0.065(5) Uani 1 1 d . . .
H24 H 0.6459 0.1830 0.1409 0.078 Uiso 1 1 calc R . .
B25 B 0.4895(12) 0.1445(13) 0.0612(12) 0.078(5) Uani 1 1 d . . .
H25 H 0.4631 0.0687 0.0230 0.093 Uiso 1 1 calc R . .
B26 B 0.4641(12) 0.2188(12) 0.0250(11) 0.077(5) Uani 1 1 d . . .
H26 H 0.4216 0.1911 -0.0369 0.093 Uiso 1 1 calc R . .
B27 B 0.4595(12) 0.3067(13) 0.1029(11) 0.078(6) Uani 1 1 d . . .
H27 H 0.4127 0.3360 0.0920 0.094 Uiso 1 1 calc R . .
B28 B 0.4870(15) 0.2942(12) 0.1918(11) 0.086(7) Uani 1 1 d . . .
H28 H 0.4603 0.3170 0.2395 0.103 Uiso 1 1 calc R . .
B29 B 0.5013(14) 0.1906(13) 0.1615(12) 0.085(6) Uani 1 1 d . . .
H29 H 0.4822 0.1438 0.1894 0.102 Uiso 1 1 calc R . .
B30 B 0.4172(14) 0.1932(12) 0.0991(12) 0.088(7) Uani 1 1 d . . .
H30 H 0.3437 0.1492 0.0867 0.106 Uiso 1 1 calc R . .
C1 C 1.2210(7) 0.4047(7) 0.2762(6) 0.038(3) Uani 1 1 d . . .
C2 C 1.3327(8) 0.4408(8) 0.3208(7) 0.046(3) Uani 1 1 d . . .
C3 C 0.8630(10) 0.1586(9) 0.5286(7) 0.064(4) Uani 1 1 d . . .
C4 C 0.7811(9) 0.1170(9) 0.5628(7) 0.058(4) Uani 1 1 d . . .
C5 C 0.6343(9) 0.3209(9) 0.1380(7) 0.055(3) Uani 1 1 d . . .
C6 C 0.5705(8) 0.2295(9) 0.0518(7) 0.055(3) Uani 1 1 d . . .
C7 C 1.0181(7) 0.3847(7) 0.3977(7) 0.041(3) Uani 1 1 d . . .
H7A H 1.0284 0.4364 0.4466 0.050 Uiso 1 1 calc R . .
H7B H 1.0566 0.4108 0.3710 0.050 Uiso 1 1 calc R . .
C8 C 1.0437(7) 0.3158(8) 0.4161(7) 0.045(3) Uani 1 1 d . . .
H8A H 1.0009 0.2853 0.4379 0.054 Uiso 1 1 calc R . .
H8B H 1.0383 0.2673 0.3674 0.054 Uiso 1 1 calc R . .
C9 C 1.1566(9) 0.4237(9) 0.5507(7) 0.057(4) Uani 1 1 d . . .
H9A H 1.1163 0.4400 0.5730 0.068 Uiso 1 1 calc R . .
C10 C 1.2466(10) 0.4528(9) 0.5869(8) 0.066(4) Uani 1 1 d . . .
H10A H 1.2800 0.4933 0.6404 0.079 Uiso 1 1 calc R . .
C11 C 1.2130(8) 0.3542(8) 0.4586(7) 0.048(3) Uani 1 1 d . . .
C12 C 1.3789(10) 0.4331(12) 0.5556(8) 0.093(6) Uani 1 1 d . . .
H12A H 1.3837 0.3851 0.5681 0.139 Uiso 1 1 calc R . .
H12B H 1.4151 0.4935 0.6014 0.139 Uiso 1 1 calc R . .
H12C H 1.4012 0.4337 0.5130 0.139 Uiso 1 1 calc R . .
C13 C 0.8589(7) 0.3244(8) 0.3933(6) 0.041(3) Uani 1 1 d . . .
H13A H 0.8524 0.3813 0.4148 0.049 Uiso 1 1 calc R . .
H13B H 0.8862 0.3166 0.4375 0.049 Uiso 1 1 calc R . .
C14 C 0.7654(7) 0.2413(7) 0.3439(6) 0.039(3) Uani 1 1 d . . .
H14A H 0.7399 0.2474 0.2980 0.047 Uiso 1 1 calc R . .
H14B H 0.7718 0.1842 0.3249 0.047 Uiso 1 1 calc R . .
C15 C 0.6734(9) 0.3021(9) 0.4131(7) 0.055(3) Uani 1 1 d . . .
H15A H 0.6943 0.3592 0.4107 0.066 Uiso 1 1 calc R . .
C16 C 0.6094(9) 0.2675(10) 0.4426(8) 0.061(4) Uani 1 1 d . . .
H16A H 0.5764 0.2970 0.4640 0.073 Uiso 1 1 calc R . .
C17 C 0.6585(8) 0.1606(8) 0.4012(6) 0.047(3) Uani 1 1 d . . .
C18 C 0.5344(9) 0.1285(10) 0.4611(8) 0.076(4) Uani 1 1 d . . .
H18A H 0.4762 0.1271 0.4429 0.115 Uiso 1 1 calc R . .
H18B H 0.5563 0.1557 0.5179 0.115 Uiso 1 1 calc R . .
H18C H 0.5266 0.0653 0.4391 0.115 Uiso 1 1 calc R . .
C19 C 0.8997(8) 0.3812(8) 0.2996(7) 0.045(3) Uani 1 1 d . . .
H19A H 0.9314 0.4490 0.3328 0.054 Uiso 1 1 calc R . .
H19B H 0.8340 0.3610 0.2830 0.054 Uiso 1 1 calc R . .
C20 C 0.9277(7) 0.3593(8) 0.2266(7) 0.046(3) Uani 1 1 d . . .
H20A H 0.9261 0.4033 0.2064 0.055 Uiso 1 1 calc R . .
H20B H 0.9910 0.3702 0.2425 0.055 Uiso 1 1 calc R . .
C21 C 0.8734(10) 0.1867(11) 0.1673(8) 0.069(4) Uani 1 1 d . . .
H21A H 0.9049 0.1868 0.2121 0.083 Uiso 1 1 calc R . .
C22 C 0.8245(10) 0.1144(10) 0.0983(9) 0.064(4) Uani 1 1 d . . .
H22A H 0.8155 0.0533 0.0849 0.077 Uiso 1 1 calc R . .
C23 C 0.8140(8) 0.2361(9) 0.0858(7) 0.046(3) Uani 1 1 d . . .
C24 C 0.7356(11) 0.0826(10) -0.0351(8) 0.089(5) Uani 1 1 d . . .
H24A H 0.6717 0.0664 -0.0444 0.134 Uiso 1 1 calc R . .
H24B H 0.7420 0.0260 -0.0517 0.134 Uiso 1 1 calc R . .
H24C H 0.7581 0.1151 -0.0647 0.134 Uiso 1 1 calc R . .
C25 C 1.2519(10) 0.1680(10) 0.3951(10) 0.071(4) Uani 1 1 d . . .
C26 C 1.1562(12) 0.1424(10) 0.3815(12) 0.079(5) Uani 1 1 d . . .
C27 C 1.1129(12) 0.1159(10) 0.3024(11) 0.078(5) Uani 1 1 d . . .
C28 C 1.1792(13) 0.1207(10) 0.2663(10) 0.073(4) Uani 1 1 d . . .
C29 C 1.2631(12) 0.1547(10) 0.3222(11) 0.072(4) Uani 1 1 d . . .
C30 C 1.3259(14) 0.1900(14) 0.4681(12) 0.146(9) Uani 1 1 d . . .
H30A H 1.3353 0.1358 0.4592 0.219 Uiso 1 1 calc R . .
H30B H 1.3064 0.2057 0.5130 0.219 Uiso 1 1 calc R . .
H30C H 1.3826 0.2424 0.4781 0.219 Uiso 1 1 calc R . .
C31 C 1.1096(15) 0.1411(13) 0.4447(13) 0.138(8) Uani 1 1 d . . .
H31A H 1.0589 0.1543 0.4337 0.208 Uiso 1 1 calc R . .
H31B H 1.1538 0.1882 0.4963 0.208 Uiso 1 1 calc R . .
H31C H 1.0872 0.0800 0.4431 0.208 Uiso 1 1 calc R . .
C32 C 1.0139(11) 0.0768(10) 0.2625(13) 0.137(9) Uani 1 1 d . . .
H32A H 0.9917 0.0170 0.2173 0.206 Uiso 1 1 calc R . .
H32B H 1.0029 0.1194 0.2456 0.206 Uiso 1 1 calc R . .
H32C H 0.9821 0.0683 0.2985 0.206 Uiso 1 1 calc R . .
C33 C 1.1635(17) 0.0943(13) 0.1809(10) 0.150(9) Uani 1 1 d . . .
H33A H 1.2121 0.1417 0.1759 0.226 Uiso 1 1 calc R . .
H33B H 1.1053 0.0894 0.1565 0.226 Uiso 1 1 calc R . .
H33C H 1.1628 0.0346 0.1553 0.226 Uiso 1 1 calc R . .
C34 C 1.3516(13) 0.1622(14) 0.3066(12) 0.138(8) Uani 1 1 d . . .
H34A H 1.3708 0.1234 0.3232 0.206 Uiso 1 1 calc R . .
H34B H 1.3990 0.2267 0.3358 0.206 Uiso 1 1 calc R . .
H34C H 1.3408 0.1414 0.2510 0.206 Uiso 1 1 calc R . .
C35 C 0.6162(11) -0.1180(9) 0.3017(8) 0.072(4) Uani 1 1 d . . .
C36 C 0.5405(11) -0.0996(10) 0.3040(8) 0.066(4) Uani 1 1 d . . .
C37 C 0.5415(12) -0.0449(10) 0.2649(8) 0.084(5) Uani 1 1 d . . .
C38 C 0.6115(13) -0.0227(10) 0.2391(8) 0.082(5) Uani 1 1 d . . .
C39 C 0.6652(11) -0.0653(11) 0.2605(9) 0.084(6) Uani 1 1 d . . .
C40 C 0.6410(13) -0.1790(11) 0.3343(11) 0.123(8) Uani 1 1 d . . .
H40A H 0.7051 -0.1620 0.3437 0.185 Uiso 1 1 calc R . .
H40B H 0.6040 -0.2444 0.2966 0.185 Uiso 1 1 calc R . .
H40C H 0.6295 -0.1687 0.3831 0.185 Uiso 1 1 calc R . .
C41 C 0.4684(12) -0.1409(11) 0.3328(10) 0.109(6) Uani 1 1 d . . .
H41A H 0.4268 -0.1144 0.3308 0.163 Uiso 1 1 calc R . .
H41B H 0.4959 -0.1274 0.3865 0.163 Uiso 1 1 calc R . .
H41C H 0.4350 -0.2080 0.3001 0.163 Uiso 1 1 calc R . .
C42 C 0.4647(13) -0.0126(12) 0.2468(10) 0.137(9) Uani 1 1 d . . .
H42A H 0.4943 0.0532 0.2601 0.205 Uiso 1 1 calc R . .
H42B H 0.4263 -0.0228 0.2779 0.205 Uiso 1 1 calc R . .
H42C H 0.4275 -0.0489 0.1916 0.205 Uiso 1 1 calc R . .
C43 C 0.6278(16) 0.0241(11) 0.1837(8) 0.154(11) Uani 1 1 d . . .
H43A H 0.5740 -0.0097 0.1368 0.231 Uiso 1 1 calc R . .
H43B H 0.6799 0.0227 0.1694 0.231 Uiso 1 1 calc R . .
H43C H 0.6397 0.0884 0.2107 0.231 Uiso 1 1 calc R . .
C44 C 0.7466(14) -0.0697(14) 0.2390(12) 0.159(10) Uani 1 1 d . . .
H44A H 0.7255 -0.1171 0.1852 0.238 Uiso 1 1 calc R . .
H44B H 0.7788 -0.0855 0.2737 0.238 Uiso 1 1 calc R . .
H44C H 0.7874 -0.0095 0.2442 0.238 Uiso 1 1 calc R . .
C45 C 0.7994(12) 0.3127(13) -0.0693(8) 0.079(5) Uani 1 1 d . . .
C46 C 0.7765(17) 0.385(2) -0.0355(15) 0.121(9) Uani 1 1 d . . .
C47 C 0.844(2) 0.4499(17) 0.0310(16) 0.125(8) Uani 1 1 d . . .
C48 C 0.9116(13) 0.4201(16) 0.0475(11) 0.096(6) Uani 1 1 d . . .
C49 C 0.8835(11) 0.3367(14) -0.0152(11) 0.080(5) Uani 1 1 d . . .
C50 C 0.7480(17) 0.2367(17) -0.1495(10) 0.210(15) Uani 1 1 d . . .
H50A H 0.7715 0.2566 -0.1858 0.315 Uiso 1 1 calc R . .
H50B H 0.6839 0.2212 -0.1624 0.315 Uiso 1 1 calc R . .
H50C H 0.7547 0.1823 -0.1533 0.315 Uiso 1 1 calc R . .
C51 C 0.6824(17) 0.384(2) -0.0762(17) 0.248(19) Uani 1 1 d . . .
H51A H 0.6417 0.3729 -0.0471 0.372 Uiso 1 1 calc R . .
H51B H 0.6528 0.3348 -0.1299 0.372 Uiso 1 1 calc R . .
H51C H 0.6970 0.4438 -0.0759 0.372 Uiso 1 1 calc R . .
C52 C 0.853(3) 0.5488(17) 0.093(2) 0.30(2) Uani 1 1 d . . .
H52A H 0.9060 0.6006 0.0972 0.449 Uiso 1 1 calc R . .
H52B H 0.8597 0.5504 0.1443 0.449 Uiso 1 1 calc R . .
H52C H 0.7985 0.5538 0.0750 0.449 Uiso 1 1 calc R . .
C53 C 1.0057(13) 0.4858(15) 0.1129(10) 0.171(12) Uani 1 1 d . . .
H53A H 1.0446 0.4560 0.1071 0.257 Uiso 1 1 calc R . .
H53B H 0.9985 0.4991 0.1636 0.257 Uiso 1 1 calc R . .
H53C H 1.0334 0.5436 0.1094 0.257 Uiso 1 1 calc R . .
C54 C 0.9437(14) 0.2922(15) -0.0249(13) 0.143(8) Uani 1 1 d . . .
H54A H 0.9753 0.3075 -0.0592 0.214 Uiso 1 1 calc R . .
H54B H 0.9072 0.2249 -0.0477 0.214 Uiso 1 1 calc R . .
H54C H 0.9881 0.3150 0.0258 0.214 Uiso 1 1 calc R . .

loop_
_atom_site_aniso_label
_atom_site_aniso_U_11
_atom_site_aniso_U_22
_atom_site_aniso_U_33
_atom_site_aniso_U_23
_atom_site_aniso_U_13
_atom_site_aniso_U_12
Ir1 0.0414(3) 0.0520(3) 0.0619(3) 0.0322(3) 0.0213(3) 0.0251(3)
Ir2 0.0632(4) 0.0413(3) 0.0399(3) 0.0194(3) 0.0210(3) 0.0124(3)
Ir3 0.0524(3) 0.0673(4) 0.0368(3) 0.0273(3) 0.0142(2) 0.0190(3)
S1 0.0379(18) 0.052(2) 0.063(2) 0.0327(18) 0.0156(16) 0.0156(16)
S2 0.0375(19) 0.073(2) 0.086(3) 0.048(2) 0.0182(18) 0.0237(18)
S3 0.062(2) 0.068(2) 0.0429(18) 0.0310(18) 0.0290(17) 0.0346(19)
S4 0.073(3) 0.072(3) 0.054(2) 0.038(2) 0.0239(19) 0.016(2)
S5 0.061(2) 0.063(2) 0.0424(19) 0.0186(18) 0.0080(17) 0.0251(19)
S6 0.055(2) 0.085(3) 0.0353(19) 0.0086(19) 0.0122(17) 0.021(2)
N1 0.041(6) 0.042(6) 0.041(6) 0.022(5) 0.014(5) 0.023(5)
N2 0.050(7) 0.046(6) 0.045(6) 0.021(5) 0.006(5) 0.023(5)
N3 0.047(7) 0.090(9) 0.054(7) 0.040(7) 0.010(6) 0.033(7)
N4 0.051(6) 0.048(6) 0.036(6) 0.024(5) 0.012(5) 0.021(5)
N5 0.047(6) 0.061(7) 0.042(6) 0.024(6) 0.021(5) 0.018(6)
N6 0.046(6) 0.056(7) 0.055(7) 0.028(6) 0.014(5) 0.024(6)
N7 0.074(8) 0.057(8) 0.055(7) 0.018(7) 0.027(6) 0.030(7)
B1 0.055(10) 0.063(10) 0.050(9) 0.026(9) 0.024(8) 0.029(9)
B2 0.040(8) 0.041(8) 0.083(11) 0.036(9) 0.024(8) 0.018(7)
B3 0.061(10) 0.062(10) 0.066(11) 0.034(9) 0.027(9) 0.033(9)
B4 0.065(11) 0.075(11) 0.072(11) 0.036(10) 0.041(9) 0.059(10)
B5 0.046(9) 0.056(10) 0.084(12) 0.039(10) 0.032(9) 0.018(8)
B6 0.056(10) 0.043(9) 0.084(13) 0.020(9) 0.018(9) 0.016(8)
B7 0.071(13) 0.067(12) 0.15(2) 0.054(14) 0.050(14) 0.034(11)
B8 0.088(14) 0.088(13) 0.098(14) 0.067(12) 0.057(12) 0.054(12)
B9 0.087(13) 0.073(12) 0.067(11) 0.041(10) 0.052(10) 0.043(11)
B10 0.081(14) 0.090(14) 0.127(17) 0.069(14) 0.064(13) 0.052(12)
B11 0.067(10) 0.051(9) 0.036(8) 0.007(7) 0.022(8) 0.034(9)
B12 0.048(10) 0.082(13) 0.057(11) 0.019(10) 0.006(9) 0.009(10)
B13 0.050(11) 0.140(19) 0.087(14) 0.063(14) 0.028(10) 0.049(12)
B14 0.123(17) 0.098(14) 0.065(12) 0.052(11) 0.034(12) 0.079(14)
B15 0.100(15) 0.132(18) 0.046(10) 0.057(12) 0.039(10) 0.056(14)
B16 0.069(12) 0.099(14) 0.047(10) 0.022(10) 0.025(9) 0.040(11)
B17 0.073(13) 0.112(16) 0.038(10) 0.004(11) 0.012(9) 0.035(12)
B18 0.057(12) 0.15(2) 0.049(11) 0.031(13) 0.007(9) 0.033(13)
B19 0.14(2) 0.15(2) 0.062(13) 0.059(15) 0.021(13) 0.088(19)
B20 0.087(15) 0.15(2) 0.045(11) 0.039(13) 0.015(10) 0.061(15)
B21 0.057(10) 0.064(11) 0.076(11) 0.051(10) 0.010(9) 0.025(9)
B22 0.112(15) 0.056(10) 0.051(10) 0.030(9) 0.036(10) 0.047(11)
B23 0.156(19) 0.103(15) 0.070(12) 0.060(12) 0.066(13) 0.112(16)
B24 0.106(15) 0.060(10) 0.070(11) 0.045(10) 0.048(11) 0.058(11)
B25 0.060(12) 0.064(12) 0.114(16) 0.046(12) 0.044(11) 0.024(10)
B26 0.060(12) 0.074(12) 0.086(13) 0.029(11) 0.014(10) 0.033(10)
B27 0.068(12) 0.103(15) 0.113(16) 0.069(13) 0.056(12) 0.059(12)
B28 0.16(2) 0.084(14) 0.091(14) 0.057(12) 0.089(15) 0.094(15)
B29 0.114(16) 0.080(13) 0.124(17) 0.078(13) 0.084(14) 0.059(13)
B30 0.101(15) 0.066(12) 0.133(18) 0.045(13) 0.093(15) 0.051(12)
C1 0.026(6) 0.039(7) 0.049(7) 0.022(6) 0.014(5) 0.012(5)
C2 0.037(7) 0.056(8) 0.054(8) 0.024(7) 0.023(6) 0.028(6)
C3 0.079(10) 0.064(9) 0.050(8) 0.026(8) 0.015(8) 0.037(8)
C4 0.078(10) 0.071(9) 0.060(9) 0.050(8) 0.040(8) 0.043(8)
C5 0.067(9) 0.051(8) 0.037(7) 0.014(7) 0.013(7) 0.026(7)
C6 0.049(8) 0.049(8) 0.039(7) 0.009(6) 0.008(6) 0.011(7)
C7 0.041(7) 0.037(7) 0.047(7) 0.022(6) 0.013(6) 0.017(6)
C8 0.038(7) 0.037(7) 0.045(7) 0.015(6) 0.007(6) 0.009(6)
C9 0.068(10) 0.062(9) 0.049(8) 0.028(7) 0.018(7) 0.038(8)
C10 0.056(9) 0.059(9) 0.052(9) 0.017(8) -0.006(8) 0.016(8)
C11 0.039(7) 0.057(8) 0.049(8) 0.032(7) 0.007(6) 0.021(7)
C12 0.069(11) 0.135(15) 0.066(10) 0.034(11) 0.003(9) 0.060(11)
C13 0.044(7) 0.046(7) 0.031(6) 0.021(6) 0.017(6) 0.016(6)
C14 0.049(7) 0.043(7) 0.037(7) 0.027(6) 0.027(6) 0.019(6)
C15 0.058(9) 0.060(9) 0.057(8) 0.027(7) 0.022(7) 0.035(8)
C16 0.043(8) 0.071(10) 0.072(10) 0.032(8) 0.025(7) 0.030(8)
C17 0.049(8) 0.042(7) 0.024(6) 0.009(6) 0.000(6) 0.007(6)
C18 0.064(10) 0.101(12) 0.085(11) 0.051(10) 0.052(9) 0.040(9)
C19 0.043(7) 0.045(7) 0.050(7) 0.027(6) 0.011(6) 0.020(6)
C20 0.028(6) 0.042(7) 0.061(8) 0.031(7) 0.016(6) 0.002(6)
C21 0.094(12) 0.074(10) 0.050(9) 0.023(9) 0.023(8) 0.055(10)
C22 0.084(11) 0.062(10) 0.070(10) 0.037(9) 0.043(9) 0.044(9)
C23 0.037(7) 0.051(8) 0.047(8) 0.018(7) 0.023(6) 0.017(6)
C24 0.114(14) 0.056(9) 0.046(9) -0.011(8) 0.023(9) 0.026(10)
C25 0.062(10) 0.084(11) 0.117(13) 0.077(11) 0.039(10) 0.050(9)
C26 0.102(13) 0.047(9) 0.145(16) 0.062(11) 0.088(13) 0.053(10)
C27 0.081(12) 0.040(9) 0.095(13) 0.024(9) 0.013(11) 0.026(9)
C28 0.103(14) 0.045(9) 0.072(12) 0.019(9) 0.044(11) 0.038(10)
C29 0.087(12) 0.052(9) 0.106(13) 0.040(10) 0.065(11) 0.042(9)
C30 0.151(19) 0.148(18) 0.20(2) 0.129(18) 0.026(17) 0.093(16)
C31 0.19(2) 0.127(16) 0.22(2) 0.123(17) 0.15(2) 0.116(17)
C32 0.062(12) 0.042(10) 0.24(3) 0.034(13) 0.007(14) 0.013(9)
C33 0.24(3) 0.104(16) 0.072(13) 0.006(12) 0.030(15) 0.092(18)
C34 0.128(17) 0.162(19) 0.19(2) 0.083(17) 0.123(17) 0.095(16)
C35 0.083(12) 0.044(8) 0.063(10) 0.015(8) 0.037(9) 0.008(8)
C36 0.070(10) 0.055(9) 0.060(9) 0.032(8) 0.023(8) 0.012(8)
C37 0.101(14) 0.050(9) 0.030(8) 0.005(7) -0.006(8) -0.010(9)
C38 0.111(14) 0.049(9) 0.048(9) 0.003(8) 0.039(10) 0.013(10)
C39 0.084(12) 0.063(10) 0.056(10) -0.022(8) 0.042(9) 0.025(10)
C40 0.124(17) 0.069(12) 0.119(15) 0.005(12) -0.013(13) 0.050(12)
C41 0.108(15) 0.076(12) 0.097(13) 0.040(11) 0.019(12) 0.007(11)
C42 0.128(17) 0.082(13) 0.102(14) -0.005(11) -0.064(13) 0.045(12)
C43 0.28(3) 0.060(11) 0.024(8) 0.014(8) 0.024(12) 0.001(14)
C44 0.131(19) 0.108(16) 0.136(18) -0.028(14) 0.053(16) 0.035(15)
C45 0.069(11) 0.092(13) 0.032(9) 0.024(9) 0.016(8) 0.001(10)
C46 0.14(2) 0.20(3) 0.090(16) 0.110(19) 0.060(16) 0.10(2)
C47 0.20(3) 0.14(2) 0.14(2) 0.13(2) 0.12(2) 0.10(2)
C48 0.099(14) 0.108(15) 0.065(12) 0.063(12) 0.020(11) 0.014(13)
C49 0.056(10) 0.103(14) 0.067(11) 0.041(11) 0.030(9) 0.019(10)
C50 0.21(3) 0.20(3) 0.051(13) 0.021(15) 0.050(15) -0.03(2)
C51 0.21(3) 0.54(6) 0.34(4) 0.39(4) 0.22(3) 0.28(4)
C52 0.58(7) 0.15(2) 0.42(5) 0.22(3) 0.40(5) 0.24(4)
C53 0.116(17) 0.18(2) 0.067(13) 0.052(14) -0.016(12) -0.054(15)
C54 0.117(17) 0.16(2) 0.19(2) 0.102(18) 0.112(17) 0.056(16)

loop_
_atom_type_symbol
_atom_type_description
_atom_type_scat_dispersion_real
_atom_type_scat_dispersion_imag
_atom_type_scat_source
C C 0.0033 0.0016 'International Tables Vol C Tables 4.2.6.8 and 6.1.1.4'
H H 0.0000 0.0000 'International Tables Vol C Tables 4.2.6.8 and 6.1.1.4'
B B 0.0013 0.0007 'International Tables Vol C Tables 4.2.6.8 and 6.1.1.4'
N N 0.0061 0.0033 'International Tables Vol C Tables 4.2.6.8 and 6.1.1.4'
S S 0.1246 0.1234 'International Tables Vol C Tables 4.2.6.8 and 6.1.1.4'
Ir Ir -1.4442 7.9887 'International Tables Vol C Tables 4.2.6.8 and 6.1.1.4'

loop_
_geom_angle_atom_site_label_1
_geom_angle_atom_site_label_2
_geom_angle_atom_site_label_3
_geom_angle
_geom_angle_site_symmetry_1
_geom_angle_site_symmetry_3
_geom_angle_publ_flag
C11 Ir1 C26 94.7(5) . . ?
C11 Ir1 C25 105.4(6) . . ?
C26 Ir1 C25 38.3(5) . . ?
C11 Ir1 C27 118.8(6) . . ?
C26 Ir1 C27 37.1(6) . . ?
C25 Ir1 C27 62.9(6) . . ?
C11 Ir1 C29 141.0(6) . . ?
C26 Ir1 C29 61.9(5) . . ?
C25 Ir1 C29 36.9(5) . . ?
C27 Ir1 C29 61.5(6) . . ?
C11 Ir1 C28 154.2(6) . . ?
C26 Ir1 C28 60.7(6) . . ?
C25 Ir1 C28 60.9(6) . . ?
C27 Ir1 C28 36.5(6) . . ?
C29 Ir1 C28 35.7(5) . . ?
C11 Ir1 S1 93.4(3) . . ?
C26 Ir1 S1 125.0(5) . . ?
C25 Ir1 S1 154.7(4) . . ?
C27 Ir1 S1 93.4(4) . . ?
C29 Ir1 S1 125.4(5) . . ?
C28 Ir1 S1 95.0(5) . . ?
C11 Ir1 S2 93.6(4) . . ?
C26 Ir1 S2 143.7(5) . . ?
C25 Ir1 S2 105.6(4) . . ?
C27 Ir1 S2 147.2(5) . . ?
C29 Ir1 S2 90.5(4) . . ?
C28 Ir1 S2 110.8(5) . . ?
S1 Ir1 S2 89.61(11) . . ?
C17 Ir2 C37 94.7(6) . . ?
C17 Ir2 C36 120.3(5) . . ?
C37 Ir2 C36 36.9(5) . . ?
C17 Ir2 C39 134.1(7) . . ?
C37 Ir2 C39 60.6(7) . . ?
C36 Ir2 C39 63.4(6) . . ?
C17 Ir2 C38 99.6(6) . . ?
C37 Ir2 C38 34.9(6) . . ?
C36 Ir2 C38 62.0(5) . . ?
C39 Ir2 C38 37.9(6) . . ?
C17 Ir2 C35 155.5(6) . . ?
C37 Ir2 C35 61.2(6) . . ?
C36 Ir2 C35 36.9(5) . . ?
C39 Ir2 C35 39.7(6) . . ?
C38 Ir2 C35 63.9(6) . . ?
C17 Ir2 S4 94.5(3) . . ?
C37 Ir2 S4 122.4(5) . . ?
C36 Ir2 S4 91.9(4) . . ?
C39 Ir2 S4 131.2(6) . . ?
C38 Ir2 S4 153.9(4) . . ?
C35 Ir2 S4 95.2(4) . . ?
C17 Ir2 S3 91.9(3) . . ?
C37 Ir2 S3 148.0(5) . . ?
C36 Ir2 S3 147.7(4) . . ?
C39 Ir2 S3 92.9(4) . . ?
C38 Ir2 S3 113.1(5) . . ?
C35 Ir2 S3 110.9(5) . . ?
S4 Ir2 S3 88.08(12) . . ?
C23 Ir3 C49 97.1(6) . . ?
C23 Ir3 C48 107.6(7) . . ?
C49 Ir3 C48 36.2(6) . . ?
C23 Ir3 C45 120.7(7) . . ?
C49 Ir3 C45 37.6(6) . . ?
C48 Ir3 C45 61.5(6) . . ?
C23 Ir3 C46 157.0(8) . . ?
C49 Ir3 C46 61.8(8) . . ?
C48 Ir3 C46 61.5(7) . . ?
C45 Ir3 C46 36.7(7) . . ?
C23 Ir3 C47 144.4(9) . . ?
C49 Ir3 C47 60.6(7) . . ?
C48 Ir3 C47 37.9(7) . . ?
C45 Ir3 C47 59.1(7) . . ?
C46 Ir3 C47 34.1(7) . . ?
C23 Ir3 S5 92.2(3) . . ?
C49 Ir3 S5 143.2(5) . . ?
C48 Ir3 S5 107.2(6) . . ?
C45 Ir3 S5 146.9(6) . . ?
C46 Ir3 S5 110.1(8) . . ?
C47 Ir3 S5 92.3(6) . . ?
C23 Ir3 S6 91.2(3) . . ?
C49 Ir3 S6 125.7(5) . . ?
C48 Ir3 S6 154.0(4) . . ?
C45 Ir3 S6 93.7(4) . . ?
C46 Ir3 S6 94.4(7) . . ?
C47 Ir3 S6 124.2(9) . . ?
S5 Ir3 S6 89.43(12) . . ?
C1 S1 Ir1 107.0(4) . . ?
C2 S2 Ir1 106.9(4) . . ?
C3 S3 Ir2 106.8(5) . . ?
C4 S4 Ir2 107.3(4) . . ?
C5 S5 Ir3 106.0(4) . . ?
C6 S6 Ir3 107.6(4) . . ?
C7 N1 C13 111.8(8) . . ?
C7 N1 C19 112.8(9) . . ?
C13 N1 C19 109.8(8) . . ?
C11 N2 C9 113.6(10) . . ?
C11 N2 C8 127.6(10) . . ?
C9 N2 C8 118.8(11) . . ?
C11 N3 C10 110.5(11) . . ?
C11 N3 C12 128.8(12) . . ?
C10 N3 C12 120.6(11) . . ?
C17 N4 C15 111.4(11) . . ?
C17 N4 C14 128.4(10) . . ?
C15 N4 C14 120.1(10) . . ?
C16 N5 C17 109.9(11) . . ?
C16 N5 C18 122.9(12) . . ?
C17 N5 C18 127.1(12) . . ?
C21 N6 C23 111.0(11) . . ?
C21 N6 C20 121.8(11) . . ?
C23 N6 C20 126.9(10) . . ?
C23 N7 C22 111.0(11) . . ?
C23 N7 C24 124.6(12) . . ?
C22 N7 C24 124.2(12) . . ?
C1 B1 B2 59.3(7) . . ?
C1 B1 C2 58.3(7) . . ?
B2 B1 C2 105.0(10) . . ?
C1 B1 B6 104.0(10) . . ?
B2 B1 B6 107.3(11) . . ?
C2 B1 B6 56.2(8) . . ?
C1 B1 B7 104.8(11) . . ?
B2 B1 B7 58.6(9) . . ?
C2 B1 B7 104.2(11) . . ?
B6 B1 B7 61.5(9) . . ?
C1 B2 B1 58.9(8) . . ?
C1 B2 B7 107.9(10) . . ?
B1 B2 B7 63.0(10) . . ?
C1 B2 B8 107.5(11) . . ?
B1 B2 B8 110.8(11) . . ?
B7 B2 B8 59.7(10) . . ?
C1 B2 B3 59.6(8) . . ?
B1 B2 B3 109.0(10) . . ?
B7 B2 B3 108.5(12) . . ?
B8 B2 B3 60.5(9) . . ?
B4 B3 C1 60.8(8) . . ?
B4 B3 B2 107.1(11) . . ?
C1 B3 B2 58.2(8) . . ?
B4 B3 B8 106.7(13) . . ?
C1 B3 B8 105.3(11) . . ?
B2 B3 B8 59.2(9) . . ?
B4 B3 B9 58.3(9) . . ?
C1 B3 B9 106.8(11) . . ?
B2 B3 B9 108.1(11) . . ?
B8 B3 B9 61.1(9) . . ?
B3 B4 B9 63.6(9) . . ?
B3 B4 C2 108.6(10) . . ?
B9 B4 C2 110.1(12) . . ?
B3 B4 B5 113.7(12) . . ?
B9 B4 B5 62.4(10) . . ?
C2 B4 B5 60.6(8) . . ?
B3 B4 C1 60.2(8) . . ?
B9 B4 C1 110.6(10) . . ?
C2 B4 C1 58.3(7) . . ?
B5 B4 C1 108.9(11) . . ?
B4 B5 C2 59.6(8) . . ?
B4 B5 B9 58.5(9) . . ?
C2 B5 B9 106.2(10) . . ?
B4 B5 B6 105.0(11) . . ?
C2 B5 B6 56.6(8) . . ?
B9 B5 B6 108.3(11) . . ?
B4 B5 B10 104.1(11) . . ?
C2 B5 B10 103.5(11) . . ?
B9 B5 B10 59.7(10) . . ?
B6 B5 B10 60.3(10) . . ?
C2 B6 B5 60.2(8) . . ?
C2 B6 B1 60.9(8) . . ?
B5 B6 B1 110.1(11) . . ?
C2 B6 B10 106.1(12) . . ?
B5 B6 B10 60.1(10) . . ?
B1 B6 B10 106.7(12) . . ?
C2 B6 B7 106.9(12) . . ?
B5 B6 B7 107.1(13) . . ?
B1 B6 B7 60.2(9) . . ?
B10 B6 B7 57.5(10) . . ?
B8 B7 B2 60.2(10) . . ?
B8 B7 B10 61.2(12) . . ?
B2 B7 B10 107.7(15) . . ?
B8 B7 B1 107.5(13) . . ?
B2 B7 B1 58.4(9) . . ?
B10 B7 B1 107.0(13) . . ?
B8 B7 B6 107.9(14) . . ?
B2 B7 B6 104.7(12) . . ?
B10 B7 B6 59.7(10) . . ?
B1 B7 B6 58.3(9) . . ?
B7 B8 B2 60.2(10) . . ?
B7 B8 B3 108.8(13) . . ?
B2 B8 B3 60.3(9) . . ?
B7 B8 B10 59.7(11) . . ?
B2 B8 B10 106.5(13) . . ?
B3 B8 B10 106.5(12) . . ?
B7 B8 B9 108.4(13) . . ?
B2 B8 B9 108.2(12) . . ?
B3 B8 B9 60.1(9) . . ?
B10 B8 B9 59.1(10) . . ?
B4 B9 B10 105.3(12) . . ?
B4 B9 B5 59.2(9) . . ?
B10 B9 B5 60.6(10) . . ?
B4 B9 B3 58.2(9) . . ?
B10 B9 B3 105.6(11) . . ?
B5 B9 B3 106.8(11) . . ?
B4 B9 B8 104.7(11) . . ?
B10 B9 B8 59.3(10) . . ?
B5 B9 B8 108.1(12) . . ?
B3 B9 B8 58.8(9) . . ?
B7 B10 B9 110.0(14) . . ?
B7 B10 B8 59.1(10) . . ?
B9 B10 B8 61.5(11) . . ?
B7 B10 B5 111.0(13) . . ?
B9 B10 B5 59.7(10) . . ?
B8 B10 B5 109.1(13) . . ?
B7 B10 B6 62.8(11) . . ?
B9 B10 B6 107.9(12) . . ?
B8 B10 B6 108.6(13) . . ?
B5 B10 B6 59.7(9) . . ?
C4 B11 C3 58.6(8) . . ?
C4 B11 B16 58.7(9) . . ?
C3 B11 B16 105.1(11) . . ?
C4 B11 B12 105.1(11) . . ?
C3 B11 B12 57.3(9) . . ?
B16 B11 B12 107.6(12) . . ?
C4 B11 B17 105.6(12) . . ?
C3 B11 B17 105.4(11) . . ?
B16 B11 B17 59.3(10) . . ?
B12 B11 B17 61.3(9) . . ?
C3 B12 B13 60.6(10) . . ?
C3 B12 B18 104.7(14) . . ?
B13 B12 B18 59.5(11) . . ?
C3 B12 B11 59.5(8) . . ?
B13 B12 B11 109.8(13) . . ?
B18 B12 B11 105.9(13) . . ?
C3 B12 B17 107.3(13) . . ?
B13 B12 B17 107.8(14) . . ?
B18 B12 B17 57.2(10) . . ?
B11 B12 B17 61.5(9) . . ?
C3 B13 B19 103.4(13) . . ?
C3 B13 B14 58.5(9) . . ?
B19 B13 B14 58.0(11) . . ?
C3 B13 B18 102.8(13) . . ?
B19 B13 B18 60.2(12) . . ?
B14 B13 B18 105.3(14) . . ?
C3 B13 B12 57.2(9) . . ?
B19 B13 B12 108.4(15) . . ?
B14 B13 B12 106.2(12) . . ?
B18 B13 B12 60.4(11) . . ?
B19 B14 C3 107.4(15) . . ?
B19 B14 B13 61.0(12) . . ?
C3 B14 B13 60.5(10) . . ?
B19 B14 C4 106.4(14) . . ?
C3 B14 C4 57.9(8) . . ?
B13 B14 C4 107.3(13) . . ?
B19 B14 B15 61.8(11) . . ?
C3 B14 B15 105.9(13) . . ?
B13 B14 B15 110.9(14) . . ?
C4 B14 B15 58.0(9) . . ?
C4 B15 B16 58.7(9) . . ?
C4 B15 B14 59.9(8) . . ?
B16 B15 B14 107.0(13) . . ?
C4 B15 B19 103.7(12) . . ?
B16 B15 B19 106.7(15) . . ?
B14 B15 B19 56.5(10) . . ?
C4 B15 B20 104.0(14) . . ?
B16 B15 B20 59.6(11) . . ?
B14 B15 B20 103.8(14) . . ?
B19 B15 B20 59.0(12) . . ?
C4 B16 B15 59.4(9) . . ?
C4 B16 B11 58.4(8) . . ?
B15 B16 B11 108.7(11) . . ?
C4 B16 B20 106.3(12) . . ?
B15 B16 B20 61.9(11) . . ?
B11 B16 B20 107.7(13) . . ?
C4 B16 B17 108.1(12) . . ?
B15 B16 B17 110.1(14) . . ?
B11 B16 B17 62.7(10) . . ?
B20 B16 B17 58.0(11) . . ?
B20 B17 B18 58.1(12) . . ?
B20 B17 B16 60.3(12) . . ?
B18 B17 B16 104.6(16) . . ?
B20 B17 B12 105.0(14) . . ?
B18 B17 B12 58.9(10) . . ?
B16 B17 B12 103.2(12) . . ?
B20 B17 B11 105.7(14) . . ?
B18 B17 B11 103.7(12) . . ?
B16 B17 B11 57.9(9) . . ?
B12 B17 B11 57.1(8) . . ?
B20 B18 B17 60.9(12) . . ?
B20 B18 B13 111.7(16) . . ?
B17 B18 B13 114.0(12) . . ?
B20 B18 B19 62.2(13) . . ?
B17 B18 B19 111.8(16) . . ?
B13 B18 B19 59.7(12) . . ?
B20 B18 B12 111.2(13) . . ?
B17 B18 B12 63.9(11) . . ?
B13 B18 B12 60.2(10) . . ?
B19 B18 B12 107.9(14) . . ?
B14 B19 B13 61.0(11) . . ?
B14 B19 B18 107.5(14) . . ?
B13 B19 B18 60.1(12) . . ?
B14 B19 B20 109.8(15) . . ?
B13 B19 B20 107.8(16) . . ?
B18 B19 B20 57.1(12) . . ?
B14 B19 B15 61.8(11) . . ?
B13 B19 B15 110.9(13) . . ?
B18 B19 B15 106.7(15) . . ?
B20 B19 B15 61.3(12) . . ?
B18 B20 B17 60.9(13) . . ?
B18 B20 B19 60.8(13) . . ?
B17 B20 B19 110.7(14) . . ?
B18 B20 B16 107.7(14) . . ?
B17 B20 B16 61.6(11) . . ?
B19 B20 B16 106.2(13) . . ?
B18 B20 B15 108.3(14) . . ?
B17 B20 B15 110.2(12) . . ?
B19 B20 B15 59.6(12) . . ?
B16 B20 B15 58.5(10) . . ?
B26 B21 B27 62.7(11) . . ?
B26 B21 C6 59.1(9) . . ?
B27 B21 C6 107.0(11) . . ?
B26 B21 C5 104.5(11) . . ?
B27 B21 C5 106.0(11) . . ?
C6 B21 C5 55.3(7) . . ?
B26 B21 B22 110.6(13) . . ?
B27 B21 B22 61.1(10) . . ?
C6 B21 B22 104.2(10) . . ?
C5 B21 B22 58.7(8) . . ?
B28 B22 B23 59.0(10) . . ?
B28 B22 C5 105.1(11) . . ?
B23 B22 C5 58.7(8) . . ?
B28 B22 B27 61.6(11) . . ?
B23 B22 B27 106.6(13) . . ?
C5 B22 B27 103.2(11) . . ?
B28 B22 B21 107.1(12) . . ?
B23 B22 B21 107.1(11) . . ?
C5 B22 B21 59.7(8) . . ?
B27 B22 B21 56.5(9) . . ?
C5 B23 B28 108.1(12) . . ?
C5 B23 B29 105.4(12) . . ?
B28 B23 B29 62.3(12) . . ?
C5 B23 B22 61.0(9) . . ?
B28 B23 B22 60.5(10) . . ?
B29 B23 B22 109.9(14) . . ?
C5 B23 B24 57.6(8) . . ?
B28 B23 B24 111.6(14) . . ?
B29 B23 B24 60.8(10) . . ?
B22 B23 B24 109.7(11) . . ?
C5 B24 C6 58.0(7) . . ?
C5 B24 B25 105.7(11) . . ?
C6 B24 B25 58.7(9) . . ?
C5 B24 B23 59.4(9) . . ?
C6 B24 B23 105.1(10) . . ?
B25 B24 B23 107.1(13) . . ?
C5 B24 B29 105.1(11) . . ?
C6 B24 B29 104.9(12) . . ?
B25 B24 B29 60.2(11) . . ?
B23 B24 B29 58.7(10) . . ?
C6 B25 B24 59.5(9) . . ?
C6 B25 B29 106.3(13) . . ?
B24 B25 B29 61.3(11) . . ?
C6 B25 B26 57.8(9) . . ?
B24 B25 B26 107.1(12) . . ?
B29 B25 B26 106.8(13) . . ?
C6 B25 B30 106.0(12) . . ?
B24 B25 B30 107.1(13) . . ?
B29 B25 B30 57.1(11) . . ?
B26 B25 B30 61.6(10) . . ?
B21 B26 C6 62.9(9) . . ?
B21 B26 B27 59.8(10) . . ?
C6 B26 B27 107.7(12) . . ?
B21 B26 B25 110.0(12) . . ?
C6 B26 B25 57.4(8) . . ?
B27 B26 B25 108.1(14) . . ?
B21 B26 B30 107.4(13) . . ?
C6 B26 B30 104.2(13) . . ?
B27 B26 B30 59.2(10) . . ?
B25 B26 B30 59.8(10) . . ?
B21 B27 B26 57.5(10) . . ?
B21 B27 B30 108.9(12) . . ?
B26 B27 B30 63.3(10) . . ?
B21 B27 B22 62.3(9) . . ?
B26 B27 B22 107.5(12) . . ?
B30 B27 B22 106.3(13) . . ?
B21 B27 B28 108.8(12) . . ?
B26 B27 B28 109.5(12) . . ?
B30 B27 B28 59.3(11) . . ?
B22 B27 B28 58.0(10) . . ?
B23 B28 B22 60.6(11) . . ?
B23 B28 B30 105.8(12) . . ?
B22 B28 B30 108.4(12) . . ?
B23 B28 B29 59.5(10) . . ?
B22 B28 B29 107.8(12) . . ?
B30 B28 B29 57.4(10) . . ?
B23 B28 B27 106.9(12) . . ?
B22 B28 B27 60.4(10) . . ?
B30 B28 B27 59.6(11) . . ?
B29 B28 B27 104.8(12) . . ?
B30 B29 B23 107.7(13) . . ?
B30 B29 B25 63.3(11) . . ?
B23 B29 B25 107.4(13) . . ?
B30 B29 B24 109.9(13) . . ?
B23 B29 B24 60.6(10) . . ?
B25 B29 B24 58.6(9) . . ?
B30 B29 B28 61.0(10) . . ?
B23 B29 B28 58.2(10) . . ?
B25 B29 B28 110.7(13) . . ?
B24 B29 B28 108.2(12) . . ?
B29 B30 B28 61.6(11) . . ?
B29 B30 B27 109.3(14) . . ?
B28 B30 B27 61.1(10) . . ?
B29 B30 B25 59.6(10) . . ?
B28 B30 B25 108.3(14) . . ?
B27 B30 B25 105.8(12) . . ?
B29 B30 B26 106.3(12) . . ?
B28 B30 B26 106.4(12) . . ?
B27 B30 B26 57.5(10) . . ?
B25 B30 B26 58.6(9) . . ?
C2 C1 B1 62.6(7) . . ?
C2 C1 B2 110.4(9) . . ?
B1 C1 B2 61.8(8) . . ?
C2 C1 B3 109.2(9) . . ?
B1 C1 B3 113.5(10) . . ?
B2 C1 B3 62.2(8) . . ?
C2 C1 B4 60.3(7) . . ?
B1 C1 B4 112.0(10) . . ?
B2 C1 B4 108.9(9) . . ?
B3 C1 B4 59.0(8) . . ?
C2 C1 S1 118.2(7) . . ?
B1 C1 S1 118.8(8) . . ?
B2 C1 S1 123.7(8) . . ?
B3 C1 S1 120.6(8) . . ?
B4 C1 S1 118.8(8) . . ?
B6 C2 C1 110.1(9) . . ?
B6 C2 B4 110.4(11) . . ?
C1 C2 B4 61.5(7) . . ?
B6 C2 B5 63.2(9) . . ?
C1 C2 B5 110.9(9) . . ?
B4 C2 B5 59.8(8) . . ?
B6 C2 B1 63.0(8) . . ?
C1 C2 B1 59.1(7) . . ?
B4 C2 B1 110.1(9) . . ?
B5 C2 B1 114.2(10) . . ?
B6 C2 S2 121.4(9) . . ?
C1 C2 S2 117.6(8) . . ?
B4 C2 S2 121.1(8) . . ?
B5 C2 S2 122.1(8) . . ?
B1 C2 S2 116.8(8) . . ?
C4 C3 B12 111.0(11) . . ?
C4 C3 B14 62.5(9) . . ?
B12 C3 B14 112.4(12) . . ?
C4 C3 B11 60.2(8) . . ?
B12 C3 B11 63.2(9) . . ?
B14 C3 B11 113.1(12) . . ?
C4 C3 B13 111.4(11) . . ?
B12 C3 B13 62.2(10) . . ?
B14 C3 B13 61.0(10) . . ?
B11 C3 B13 114.0(11) . . ?
C4 C3 S3 117.7(9) . . ?
B12 C3 S3 120.9(11) . . ?
B14 C3 S3 118.5(10) . . ?
B11 C3 S3 116.7(9) . . ?
B13 C3 S3 121.6(11) . . ?
C3 C4 B11 61.2(8) . . ?
C3 C4 B16 110.3(11) . . ?
B11 C4 B16 62.8(9) . . ?
C3 C4 B15 110.6(11) . . ?
B11 C4 B15 114.3(12) . . ?
B16 C4 B15 61.8(10) . . ?
C3 C4 B14 59.6(9) . . ?
B11 C4 B14 111.5(12) . . ?
B16 C4 B14 111.2(11) . . ?
B15 C4 B14 62.1(9) . . ?
C3 C4 S4 117.7(8) . . ?
B11 C4 S4 117.4(9) . . ?
B16 C4 S4 123.0(10) . . ?
B15 C4 S4 121.0(10) . . ?
B14 C4 S4 118.4(10) . . ?
C6 C5 B24 61.2(8) . . ?
C6 C5 B23 110.3(11) . . ?
B24 C5 B23 62.9(9) . . ?
C6 C5 B22 111.5(10) . . ?
B24 C5 B22 113.6(11) . . ?
B23 C5 B22 60.3(8) . . ?
C6 C5 B21 61.5(8) . . ?
B24 C5 B21 112.7(11) . . ?
B23 C5 B21 110.0(11) . . ?
B22 C5 B21 61.6(9) . . ?
C6 C5 S5 119.7(9) . . ?
B24 C5 S5 119.7(10) . . ?
B23 C5 S5 122.4(10) . . ?
B22 C5 S5 118.4(9) . . ?
B21 C5 S5 117.5(9) . . ?
C5 C6 B25 110.5(11) . . ?
C5 C6 B26 109.9(11) . . ?
B25 C6 B26 64.8(10) . . ?
C5 C6 B24 60.8(8) . . ?
B25 C6 B24 61.9(10) . . ?
B26 C6 B24 114.7(12) . . ?
C5 C6 B21 63.2(8) . . ?
B25 C6 B21 111.9(11) . . ?
B26 C6 B21 57.9(9) . . ?
B24 C6 B21 113.8(10) . . ?
C5 C6 S6 117.1(9) . . ?
B25 C6 S6 121.7(10) . . ?
B26 C6 S6 122.1(10) . . ?
B24 C6 S6 116.7(9) . . ?
B21 C6 S6 118.4(9) . . ?
N1 C7 C8 109.4(8) . . ?
N2 C8 C7 111.4(9) . . ?
C10 C9 N2 104.1(12) . . ?
C9 C10 N3 109.3(12) . . ?
N3 C11 N2 102.5(10) . . ?
N3 C11 Ir1 128.1(9) . . ?
N2 C11 Ir1 129.0(8) . . ?
N1 C13 C14 111.9(8) . . ?
N4 C14 C13 113.1(9) . . ?
C16 C15 N4 104.2(12) . . ?
C15 C16 N5 110.0(12) . . ?
N4 C17 N5 104.5(11) . . ?
N4 C17 Ir2 128.4(10) . . ?
N5 C17 Ir2 126.9(9) . . ?
N1 C19 C20 113.6(9) . . ?
N6 C20 C19 115.4(9) . . ?
C22 C21 N6 107.1(13) . . ?
C21 C22 N7 108.8(12) . . ?
N7 C23 N6 102.0(11) . . ?
N7 C23 Ir3 129.3(9) . . ?
N6 C23 Ir3 128.6(9) . . ?
C29 C25 C26 105.9(14) . . ?
C29 C25 C30 124.3(16) . . ?
C26 C25 C30 129.1(17) . . ?
C29 C25 Ir1 72.4(8) . . ?
C26 C25 Ir1 70.1(7) . . ?
C30 C25 Ir1 129.4(11) . . ?
C27 C26 C25 108.5(14) . . ?
C27 C26 C31 126.6(18) . . ?
C25 C26 C31 124.8(19) . . ?
C27 C26 Ir1 72.3(9) . . ?
C25 C26 Ir1 71.6(8) . . ?
C31 C26 Ir1 123.9(10) . . ?
C26 C27 C28 107.0(15) . . ?
C26 C27 C32 126.0(19) . . ?
C28 C27 C32 126.4(19) . . ?
C26 C27 Ir1 70.6(8) . . ?
C28 C27 Ir1 73.9(9) . . ?
C32 C27 Ir1 127.7(10) . . ?
C29 C28 C27 109.4(15) . . ?
C29 C28 C33 124.4(18) . . ?
C27 C28 C33 126.2(19) . . ?
C29 C28 Ir1 70.8(8) . . ?
C27 C28 Ir1 69.6(8) . . ?
C33 C28 Ir1 125.6(11) . . ?
C28 C29 C25 109.1(14) . . ?
C28 C29 C34 126.3(17) . . ?
C25 C29 C34 123.9(17) . . ?
C28 C29 Ir1 73.5(9) . . ?
C25 C29 Ir1 70.7(8) . . ?
C34 C29 Ir1 129.3(11) . . ?
C36 C35 C39 105.0(14) . . ?
C36 C35 C40 126.2(14) . . ?
C39 C35 C40 128.8(17) . . ?
C36 C35 Ir2 70.2(8) . . ?
C39 C35 Ir2 68.9(7) . . ?
C40 C35 Ir2 125.2(10) . . ?
C37 C36 C35 107.3(15) . . ?
C37 C36 C41 126.6(17) . . ?
C35 C36 C41 125.7(15) . . ?
C37 C36 Ir2 70.8(8) . . ?
C35 C36 Ir2 72.9(8) . . ?
C41 C36 Ir2 127.6(11) . . ?
C38 C37 C36 114.4(18) . . ?
C38 C37 C42 119.9(17) . . ?
C36 C37 C42 125.7(18) . . ?
C38 C37 Ir2 73.9(10) . . ?
C36 C37 Ir2 72.3(8) . . ?
C42 C37 Ir2 124.7(10) . . ?
C37 C38 C39 107.0(16) . . ?
C37 C38 C43 129(2) . . ?
C39 C38 C43 123.3(18) . . ?
C37 C38 Ir2 71.2(9) . . ?
C39 C38 Ir2 70.6(8) . . ?
C43 C38 Ir2 131.1(10) . . ?
C38 C39 C44 128.9(19) . . ?
C38 C39 C35 106.3(14) . . ?
C44 C39 C35 124.4(19) . . ?
C38 C39 Ir2 71.5(7) . . ?
C44 C39 Ir2 127.7(11) . . ?
C35 C39 Ir2 71.4(7) . . ?
C46 C45 C49 106.7(16) . . ?
C46 C45 C50 123(2) . . ?
C49 C45 C50 130(2) . . ?
C46 C45 Ir3 72.2(10) . . ?
C49 C45 Ir3 69.2(8) . . ?
C50 C45 Ir3 129.5(12) . . ?
C47 C46 C45 108(2) . . ?
C47 C46 C51 128(3) . . ?
C45 C46 C51 124(3) . . ?
C47 C46 Ir3 73.6(11) . . ?
C45 C46 Ir3 71.1(11) . . ?
C51 C46 Ir3 122.2(15) . . ?
C46 C47 C48 110(2) . . ?
C46 C47 C52 129(3) . . ?
C48 C47 C52 121(3) . . ?
C46 C47 Ir3 72.4(13) . . ?
C48 C47 Ir3 68.5(10) . . ?
C52 C47 Ir3 122.1(13) . . ?
C49 C48 C47 105.9(18) . . ?
C49 C48 C53 129(2) . . ?
C47 C48 C53 123(2) . . ?
C49 C48 Ir3 71.4(10) . . ?
C47 C48 Ir3 73.6(11) . . ?
C53 C48 Ir3 131.9(11) . . ?
C48 C49 C45 108.9(18) . . ?
C48 C49 C54 121.0(19) . . ?
C45 C49 C54 129(2) . . ?
C48 C49 Ir3 72.4(10) . . ?
C45 C49 Ir3 73.2(9) . . ?
C54 C49 Ir3 127.7(12) . . ?

loop_
_geom_bond_atom_site_label_1
_geom_bond_atom_site_label_2
_geom_bond_distance
_geom_bond_site_symmetry_2
_geom_bond_publ_flag
Ir1 C11 1.995(13) . ?
Ir1 C26 2.177(13) . ?
Ir1 C25 2.198(12) . ?
Ir1 C27 2.199(15) . ?
Ir1 C29 2.219(13) . ?
Ir1 C28 2.254(14) . ?
Ir1 S1 2.362(3) . ?
Ir1 S2 2.371(3) . ?
Ir2 C17 2.040(12) . ?
Ir2 C37 2.191(14) . ?
Ir2 C36 2.210(14) . ?
Ir2 C39 2.212(12) . ?
Ir2 C38 2.224(15) . ?
Ir2 C35 2.246(14) . ?
Ir2 S4 2.380(3) . ?
Ir2 S3 2.380(3) . ?
Ir3 C23 2.012(12) . ?
Ir3 C49 2.158(15) . ?
Ir3 C48 2.171(17) . ?
Ir3 C45 2.211(13) . ?
Ir3 C46 2.225(19) . ?
Ir3 C47 2.239(18) . ?
Ir3 S5 2.354(4) . ?
Ir3 S6 2.371(4) . ?
S1 C1 1.772(11) . ?
S2 C2 1.783(12) . ?
S3 C3 1.792(13) . ?
S4 C4 1.770(14) . ?
S5 C5 1.792(14) . ?
S6 C6 1.768(13) . ?
N1 C7 1.464(13) . ?
N1 C13 1.479(13) . ?
N1 C19 1.480(13) . ?
N2 C11 1.378(14) . ?
N2 C9 1.388(14) . ?
N2 C8 1.464(13) . ?
N3 C11 1.373(14) . ?
N3 C10 1.386(16) . ?
N3 C12 1.478(15) . ?
N4 C17 1.332(14) . ?
N4 C15 1.411(14) . ?
N4 C14 1.440(13) . ?
N5 C16 1.339(15) . ?
N5 C17 1.379(15) . ?
N5 C18 1.432(15) . ?
N6 C21 1.365(15) . ?
N6 C23 1.401(14) . ?
N6 C20 1.473(14) . ?
N7 C23 1.353(14) . ?
N7 C22 1.376(16) . ?
N7 C24 1.441(15) . ?
B1 C1 1.686(18) . ?
B1 B2 1.74(2) . ?
B1 C2 1.746(18) . ?
B1 B6 1.78(2) . ?
B1 B7 1.82(2) . ?
B2 C1 1.693(17) . ?
B2 B7 1.74(2) . ?
B2 B8 1.74(2) . ?
B2 B3 1.76(2) . ?
B3 B4 1.70(2) . ?
B3 C1 1.719(19) . ?
B3 B8 1.77(2) . ?
B3 B9 1.79(2) . ?
B4 B9 1.70(2) . ?
B4 C2 1.707(19) . ?
B4 B5 1.71(2) . ?
B4 C1 1.728(17) . ?
B5 C2 1.726(19) . ?
B5 B9 1.77(2) . ?
B5 B6 1.77(2) . ?
B5 B10 1.78(2) . ?
B6 C2 1.661(19) . ?
B6 B10 1.79(3) . ?
B6 B7 1.84(2) . ?
B7 B8 1.73(3) . ?
B7 B10 1.74(3) . ?
B8 B10 1.77(3) . ?
B8 B9 1.81(2) . ?
B9 B10 1.76(3) . ?
B11 C4 1.678(19) . ?
B11 C3 1.695(19) . ?
B11 B16 1.75(2) . ?
B11 B12 1.76(2) . ?
B11 B17 1.84(2) . ?
B12 C3 1.66(2) . ?
B12 B13 1.74(3) . ?
B12 B18 1.75(3) . ?
B12 B17 1.83(2) . ?
B13 C3 1.72(2) . ?
B13 B19 1.72(3) . ?
B13 B14 1.72(3) . ?
B13 B18 1.73(3) . ?
B14 B19 1.67(3) . ?
B14 C3 1.68(2) . ?
B14 C4 1.73(2) . ?
B14 B15 1.77(2) . ?
B15 C4 1.70(2) . ?
B15 B16 1.74(3) . ?
B15 B19 1.77(3) . ?
B15 B20 1.80(3) . ?
B16 C4 1.68(2) . ?
B16 B20 1.76(2) . ?
B16 B17 1.78(3) . ?
B17 B20 1.71(3) . ?
B17 B18 1.72(3) . ?
B18 B20 1.67(3) . ?
B18 B19 1.73(3) . ?
B19 B20 1.76(3) . ?
B21 B26 1.66(2) . ?
B21 B27 1.70(2) . ?
B21 C6 1.741(19) . ?
B21 C5 1.768(18) . ?
B21 B22 1.80(2) . ?
B22 B28 1.74(2) . ?
B22 B23 1.74(2) . ?
B22 C5 1.75(2) . ?
B22 B27 1.78(2) . ?
B23 C5 1.71(2) . ?
B23 B28 1.71(3) . ?
B23 B29 1.73(3) . ?
B23 B24 1.77(2) . ?
B24 C5 1.678(19) . ?
B24 C6 1.684(19) . ?
B24 B25 1.72(2) . ?
B24 B29 1.77(2) . ?
B25 C6 1.67(2) . ?
B25 B29 1.75(3) . ?
B25 B26 1.79(2) . ?
B25 B30 1.81(2) . ?
B26 C6 1.68(2) . ?
B26 B27 1.75(2) . ?
B26 B30 1.85(3) . ?
B27 B30 1.78(2) . ?
B27 B28 1.80(2) . ?
B28 B30 1.77(3) . ?
B28 B29 1.78(2) . ?
B29 B30 1.71(3) . ?
C1 C2 1.673(14) . ?
C3 C4 1.651(18) . ?
C5 C6 1.630(16) . ?
C7 C8 1.523(14) . ?
C9 C10 1.349(17) . ?
C13 C14 1.499(14) . ?
C15 C16 1.337(17) . ?
C19 C20 1.523(15) . ?
C21 C22 1.295(17) . ?
C25 C29 1.398(19) . ?
C25 C26 1.435(19) . ?
C25 C30 1.52(2) . ?
C26 C27 1.39(2) . ?
C26 C31 1.55(2) . ?
C27 C28 1.39(2) . ?
C27 C32 1.46(2) . ?
C28 C29 1.37(2) . ?
C28 C33 1.49(2) . ?
C29 C34 1.52(2) . ?
C35 C36 1.41(2) . ?
C35 C39 1.52(2) . ?
C35 C40 1.53(2) . ?
C36 C37 1.393(19) . ?
C36 C41 1.46(2) . ?
C37 C38 1.33(2) . ?
C37 C42 1.60(2) . ?
C38 C39 1.44(2) . ?
C38 C43 1.55(2) . ?
C39 C44 1.50(2) . ?
C45 C46 1.40(3) . ?
C45 C49 1.41(2) . ?
C45 C50 1.45(2) . ?
C46 C47 1.31(3) . ?
C46 C51 1.62(3) . ?
C47 C48 1.43(3) . ?
C47 C52 1.62(3) . ?
C48 C49 1.34(2) . ?
C48 C53 1.52(2) . ?
C49 C54 1.47(2) . ?
